data_7709387
loop_
_publ_author_name
'H\"ammer, Matthias'
'Pielnhofer, Florian'
'Janka, Oliver'
'Takahashi, Hirotaka'
'Gross, Peter'
'P\"ottgen, Rainer'
'H\"oppe, Henning A'

_publ_section_title
;
 Polymorphism and optical, magnetic and thermal properties of the either
 phyllo- or inosilicate-analogous borosulfate
 Cu[B<sub>2</sub>(SO<sub>4</sub>)<sub>4</sub>].
;
_journal_issue 8
_journal_name_full 'Dalton transactions (Cambridge, England : 2003)'
_journal_page_first 3104
_journal_page_last 3115
_journal_paper_doi 10.1039/d1dt04090a
_journal_volume 51
_journal_year 2022
_chemical_formula_moiety 'B2 Cu O16 S4'
_chemical_formula_structural 'Cu B2 (SO4)4'
_chemical_formula_sum 'B2 Cu O16 S4'
_chemical_formula_weight 469.40
_chemical_name_common alpha-Cupperborosulfate
_chemical_name_systematic 'alpha-Copper(II) Borosulfate'
_space_group_crystal_system triclinic
_space_group_IT_number 2
_space_group_name_Hall '-P 1'
_space_group_name_H-M_alt 'P -1'
_cell_angle_alpha 73.6982(16)
_cell_angle_beta 70.7367(18)
_cell_angle_gamma 86.677(2)
_cell_formula_units_Z 1
_cell_length_a 5.26356(15)
_cell_length_b 7.1449(2)
_cell_length_c 7.9352(2)
_cell_measurement_temperature 300(2)
_cell_measurement_theta_max 40
_cell_measurement_theta_min 2.5
_cell_volume 270.192(13)
_computing_structure_refinement 'TOPAS 5'
_computing_structure_solution model
_diffrn_ambient_temperature 300(2)
_diffrn_detector_type '1D LynxEye detector'
_diffrn_measurement_device_type 'Bruker D8 Advance'
_diffrn_radiation_type 'Cu K\a'
_diffrn_radiation_wavelength 1.54184
_exptl_crystal_density_diffrn 2.885
_exptl_crystal_description powder
_pd_calc_method 'Rietveld Refinement'
_pd_char_colour colourless
_pd_char_particle_morphology powder
_pd_meas_2theta_range_inc 0.02
_pd_meas_2theta_range_max 80
_pd_meas_2theta_range_min 5
_pd_meas_number_of_points 3989
_pd_meas_scan_method step
_pd_proc_ls_background_function Chebychev
_pd_proc_ls_profile_function 'fundamental parameters'
_pd_proc_ls_prof_R_factor 0.0055
_pd_proc_ls_prof_wR_factor 0.0087
_pd_proc_number_of_points 3989
_pd_spec_mount_mode transmission
_pd_spec_shape cylinder
_refine_ls_goodness_of_fit_all 1.99
_refine_ls_number_parameters 65
_refine_ls_R_I_factor 0.0052
_refine_ls_shift/su_max 0.001
_cod_data_source_file d1dt04090a2.cif
_cod_data_source_block alpha-Cu(B2(SO4)4)
_cod_depositor_comments 'Adding full bibliography for 7709384--7709391.cif.'
_cod_original_cell_volume 270.191(14)
_cod_database_code 7709387

loop_
_symmetry_equiv_pos_as_xyz
'x, y, z '
'-x, -y, -z '

loop_
_atom_site_label
_atom_site_type_symbol
_atom_site_site_symmetry_order
_atom_site_fract_x
_atom_site_fract_y
_atom_site_fract_z
_atom_site_occupancy
_atom_site_B_iso_or_equiv
Cu1 Cu 2 0.5000 0.5000 0.5000 1.0 0.70(6)
S2 S 1 0.2018(9) 0.5040(8) 0.2118(6) 1.0 0.70(6)
S1 S 1 0.5959(9) 0.9275(7) 0.2504(6) 1.0 0.70(6)
O21 O 1 0.414(2) 0.4332(14) 0.3111(12) 1.0 0.70(6)
O23 O 1 0.2191(17) 0.3954(13) 0.0758(13) 1.0 0.70(6)
O121 O 1 0.322(2) 0.7112(14) 0.0825(13) 1.0 0.70(6)
O11 O 1 0.4192(18) 0.7705(13) 0.3936(13) 1.0 0.70(6)
O13 O 1 0.3764(18) 1.0784(14) 0.2022(13) 1.0 0.70(6)
O111 O 1 0.7301(18) 0.8528(12) 0.0723(13) 1.0 0.70(6)
O22 O 1 -0.086(2) 0.5279(11) 0.3155(12) 1.0 0.70(6)
O12 O 1 0.8111(18) 1.0065(15) 0.2911(12) 1.0 0.70(6)
B1 B 1 0.602(4) 0.755(3) -0.014(3) 1.0 0.70(6)

loop_
_geom_angle_atom_site_label_1
_geom_angle_atom_site_label_2
_geom_angle_atom_site_label_3
_geom_angle
_geom_angle_site_symmetry_1
_geom_angle_site_symmetry_2
_geom_angle_site_symmetry_3
O21 Cu1 O21 180.000 2_666 1_555 1_555
O11 Cu1 O21 92.1(5) 1_555 1_555 2_666
O11 Cu1 O21 87.9(5) 1_555 1_555 1_555
O11 Cu1 O11 180.00000000(9) 2_666 1_555 1_555
O11 Cu1 O21 87.9(5) 2_666 1_555 2_666
O11 Cu1 O21 92.1(5) 2_666 1_555 1_555
O22 Cu1 O11 94.2(3) 2_566 1_555 2_666
O22 Cu1 O11 85.8(3) 2_566 1_555 1_555
O22 Cu1 O21 85.9(4) 2_566 1_555 2_666
O22 Cu1 O21 94.1(4) 2_566 1_555 1_555
O22 Cu1 O22 179.9999988(2) 1_655 1_555 2_566
O22 Cu1 O11 85.8(3) 1_655 1_555 2_666
O22 Cu1 O11 94.2(3) 1_655 1_555 1_555
O22 Cu1 O21 94.1(4) 1_655 1_555 2_666
O22 Cu1 O21 85.9(4) 1_655 1_555 1_555
S1 Cu1 O22 73.0(2) 1_555 1_555 1_655
S1 Cu1 O22 107.0(2) 1_555 1_555 2_566
S1 Cu1 O11 158.8(3) 1_555 1_555 2_666
S1 Cu1 O11 21.2(3) 1_555 1_555 1_555
S1 Cu1 O21 92.1(3) 1_555 1_555 2_666
S1 Cu1 O21 87.9(3) 1_555 1_555 1_555
S1 Cu1 S1 180.000 2_666 1_555 1_555
S1 Cu1 O22 107.0(2) 2_666 1_555 1_655
S1 Cu1 O22 73.0(2) 2_666 1_555 2_566
S1 Cu1 O11 21.2(3) 2_666 1_555 2_666
S1 Cu1 O11 158.8(3) 2_666 1_555 1_555
S1 Cu1 O21 87.9(3) 2_666 1_555 2_666
S1 Cu1 O21 92.1(3) 2_666 1_555 1_555
S2 Cu1 S1 103.03(15) 1_555 1_555 2_666
S2 Cu1 S1 76.97(15) 1_555 1_555 1_555
S2 Cu1 O22 99.3(3) 1_555 1_555 1_655
S2 Cu1 O22 80.7(3) 1_555 1_555 2_566
S2 Cu1 O11 108.7(4) 1_555 1_555 2_666
S2 Cu1 O11 71.3(4) 1_555 1_555 1_555
S2 Cu1 O21 159.3(3) 1_555 1_555 2_666
S2 Cu1 O21 20.7(3) 1_555 1_555 1_555
S2 Cu1 S2 180.00000000(6) 2_666 1_555 1_555
S2 Cu1 S1 76.97(15) 2_666 1_555 2_666
S2 Cu1 S1 103.03(15) 2_666 1_555 1_555
S2 Cu1 O22 80.7(3) 2_666 1_555 1_655
S2 Cu1 O22 99.3(3) 2_666 1_555 2_566
S2 Cu1 O11 71.3(4) 2_666 1_555 2_666
S2 Cu1 O11 108.7(4) 2_666 1_555 1_555
S2 Cu1 O21 20.7(3) 2_666 1_555 2_666
S2 Cu1 O21 159.3(3) 2_666 1_555 1_555
O22 S2 O23 110.1(7) 1_555 1_555 1_555
O21 S2 O22 122.4(6) 1_555 1_555 1_555
O21 S2 O23 110.5(6) 1_555 1_555 1_555
O121 S2 O21 102.2(6) 1_555 1_555 1_555
O121 S2 O22 107.3(6) 1_555 1_555 1_555
O121 S2 O23 102.1(6) 1_555 1_555 1_555
B1 S2 O121 26.5(6) 1_555 1_555 1_555
B1 S2 O21 81.3(6) 1_555 1_555 1_555
B1 S2 O22 133.1(6) 1_555 1_555 1_555
B1 S2 O23 94.6(6) 1_555 1_555 1_555
B1 S2 B1 90.1(7) 2_665 1_555 1_555
B1 S2 O121 107.1(6) 2_665 1_555 1_555
B1 S2 O21 87.2(7) 2_665 1_555 1_555
B1 S2 O22 127.2(7) 2_665 1_555 1_555
B1 S2 O23 23.3(6) 2_665 1_555 1_555
O23 S2 B1 64.5(5) 2_665 1_555 2_665
O23 S2 B1 28.0(5) 2_665 1_555 1_555
O23 S2 O121 53.0(4) 2_665 1_555 1_555
O23 S2 O21 70.4(4) 2_665 1_555 1_555
O23 S2 O22 160.0(4) 2_665 1_555 1_555
O23 S2 O23 75.2(5) 2_665 1_555 1_555
O13 S2 O23 81.5(3) 1_545 1_555 2_665
O13 S2 B1 30.7(4) 1_545 1_555 2_665
O13 S2 B1 109.5(5) 1_545 1_555 1_555
O13 S2 O121 132.8(4) 1_545 1_555 1_555
O13 S2 O21 68.0(5) 1_545 1_555 1_555
O13 S2 O22 116.8(4) 1_545 1_555 1_555
O13 S2 O23 48.3(5) 1_545 1_555 1_555
O11 S2 O13 126.1(3) 1_555 1_555 1_545
O11 S2 O23 80.6(3) 1_555 1_555 2_665
O11 S2 B1 137.9(5) 1_555 1_555 2_665
O11 S2 B1 63.7(6) 1_555 1_555 1_555
O11 S2 O121 63.7(5) 1_555 1_555 1_555
O11 S2 O21 58.1(5) 1_555 1_555 1_555
O11 S2 O22 93.4(5) 1_555 1_555 1_555
O11 S2 O23 155.7(4) 1_555 1_555 1_555
Cu1 S2 O11 36.25(18) 1_555 1_555 1_555
Cu1 S2 O13 91.3(3) 1_555 1_555 1_545
Cu1 S2 O23 83.0(2) 1_555 1_555 2_665
Cu1 S2 B1 112.6(5) 1_555 1_555 2_665
Cu1 S2 B1 82.2(5) 1_555 1_555 1_555
Cu1 S2 O121 94.1(5) 1_555 1_555 1_555
Cu1 S2 O21 25.5(4) 1_555 1_555 1_555
Cu1 S2 O22 103.4(5) 1_555 1_555 1_555
Cu1 S2 O23 135.9(5) 1_555 1_555 1_555
O12 S1 O11 118.7(7) 1_555 1_555 1_555
O111 S1 O12 107.5(6) 1_555 1_555 1_555
O111 S1 O11 107.9(6) 1_555 1_555 1_555
O13 S1 O111 105.8(6) 1_555 1_555 1_555
O13 S1 O12 115.9(7) 1_555 1_555 1_555
O13 S1 O11 100.0(5) 1_555 1_555 1_555
B1 S1 O13 92.4(7) 1_555 1_555 1_555
B1 S1 O111 24.6(6) 1_555 1_555 1_555
B1 S1 O12 132.1(6) 1_555 1_555 1_555
B1 S1 O11 90.6(7) 1_555 1_555 1_555
B1 S1 B1 81.1(7) 2_675 1_555 1_555
B1 S1 O13 25.4(5) 2_675 1_555 1_555
B1 S1 O111 86.7(6) 2_675 1_555 1_555
B1 S1 O12 107.9(6) 2_675 1_555 1_555
B1 S1 O11 122.5(6) 2_675 1_555 1_555
O121 S1 B1 78.6(6) 1_555 1_555 2_675
O121 S1 B1 28.4(4) 1_555 1_555 1_555
O121 S1 O13 78.2(5) 1_555 1_555 1_555
O121 S1 O111 53.0(4) 1_555 1_555 1_555
O121 S1 O12 159.8(5) 1_555 1_555 1_555
O121 S1 O11 69.4(6) 1_555 1_555 1_555
O121 S1 O121 90.6(3) 2_675 1_555 1_555
O121 S1 B1 27.5(4) 2_675 1_555 2_675
O121 S1 B1 80.2(5) 2_675 1_555 1_555
O121 S1 O13 51.9(4) 2_675 1_555 1_555
O121 S1 O111 74.3(4) 2_675 1_555 1_555
O121 S1 O12 88.1(4) 2_675 1_555 1_555
O121 S1 O11 149.4(6) 2_675 1_555 1_555
Cu1 S1 O121 162.5(3) 1_555 1_555 2_675
Cu1 S1 O121 73.2(2) 1_555 1_555 1_555
Cu1 S1 B1 146.6(5) 1_555 1_555 2_675
Cu1 S1 B1 82.4(4) 1_555 1_555 1_555
Cu1 S1 O13 128.0(4) 1_555 1_555 1_555
Cu1 S1 O111 90.3(4) 1_555 1_555 1_555
Cu1 S1 O12 104.7(4) 1_555 1_555 1_555
Cu1 S1 O11 29.1(4) 1_555 1_555 1_555
Cu1 O21 S2 133.8(7) 1_555 1_555 1_555
O121 O21 Cu1 114.1(6) 1_555 1_555 1_555
O121 O21 S2 39.2(4) 1_555 1_555 1_555
O23 O21 O121 57.6(4) 1_555 1_555 1_555
O23 O21 Cu1 167.5(6) 1_555 1_555 1_555
O23 O21 S2 33.7(4) 1_555 1_555 1_555
O22 O21 O23 56.2(4) 1_555 1_555 1_555
O22 O21 O121 57.7(4) 1_555 1_555 1_555
O22 O21 Cu1 112.0(5) 1_555 1_555 1_555
O22 O21 S2 28.2(3) 1_555 1_555 1_555
O11 O21 O22 83.6(4) 1_555 1_555 1_555
O11 O21 O23 122.8(5) 1_555 1_555 1_555
O11 O21 O121 67.0(4) 1_555 1_555 1_555
O11 O21 Cu1 47.2(3) 1_555 1_555 1_555
O11 O21 S2 92.4(6) 1_555 1_555 1_555
O11 O21 O11 92.3(4) 2_666 1_555 1_555
O11 O21 O22 128.0(4) 2_666 1_555 1_555
O11 O21 O23 143.8(5) 2_666 1_555 1_555
O11 O21 O121 158.6(6) 2_666 1_555 1_555
O11 O21 Cu1 45.1(3) 2_666 1_555 1_555
O11 O21 S2 154.4(5) 2_666 1_555 1_555
O22 O21 O11 61.1(4) 1_655 1_555 2_666
O22 O21 O11 67.7(4) 1_655 1_555 1_555
O22 O21 O22 150.8(6) 1_655 1_555 1_555
O22 O21 O23 136.7(4) 1_655 1_555 1_555
O22 O21 O121 103.8(4) 1_655 1_555 1_555
O22 O21 Cu1 51.4(3) 1_655 1_555 1_555
O22 O21 S2 142.9(5) 1_655 1_555 1_555
B1 O21 O22 77.1(6) 1_555 1_555 1_655
B1 O21 O11 138.2(7) 1_555 1_555 2_666
B1 O21 O11 67.7(6) 1_555 1_555 1_555
B1 O21 O22 87.5(5) 1_555 1_555 1_555
B1 O21 O23 71.3(6) 1_555 1_555 1_555
B1 O21 O121 29.8(5) 1_555 1_555 1_555
B1 O21 Cu1 106.2(7) 1_555 1_555 1_555
B1 O21 S2 66.2(6) 1_555 1_555 1_555
O13 O21 B1 109.6(6) 1_545 1_555 1_555
O13 O21 O22 116.2(4) 1_545 1_555 1_655
O13 O21 O11 92.4(4) 1_545 1_555 2_666
O13 O21 O11 175.0(6) 1_545 1_555 1_555
O13 O21 O22 92.2(5) 1_545 1_555 1_555
O13 O21 O23 52.3(4) 1_545 1_555 1_555
O13 O21 O121 108.5(5) 1_545 1_555 1_555
O13 O21 Cu1 137.4(5) 1_545 1_555 1_555
O13 O21 S2 82.7(6) 1_545 1_555 1_555
O22 O21 O13 121.4(4) 2_566 1_555 1_545
O22 O21 B1 124.1(6) 2_566 1_555 1_555
O22 O21 O22 98.1(4) 2_566 1_555 1_655
O22 O21 O11 63.5(4) 2_566 1_555 2_666
O22 O21 O11 59.6(3) 2_566 1_555 1_555
O22 O21 O22 70.2(5) 2_566 1_555 1_555
O22 O21 O23 124.0(5) 2_566 1_555 1_555
O22 O21 O121 107.1(5) 2_566 1_555 1_555
O22 O21 Cu1 46.7(3) 2_566 1_555 1_555
O22 O21 S2 97.7(5) 2_566 1_555 1_555
O23 O21 O22 150.9(5) 2_665 1_555 2_566
O23 O21 O13 87.3(4) 2_665 1_555 1_545
O23 O21 B1 29.1(5) 2_665 1_555 1_555
O23 O21 O22 69.8(3) 2_665 1_555 1_655
O23 O21 O11 124.7(5) 2_665 1_555 2_666
O23 O21 O11 91.4(4) 2_665 1_555 1_555
O23 O21 O22 107.2(4) 2_665 1_555 1_555
O23 O21 O23 68.2(4) 2_665 1_555 1_555
O23 O21 O121 54.1(3) 2_665 1_555 1_555
O23 O21 Cu1 115.8(5) 2_665 1_555 1_555
O23 O21 S2 80.3(4) 2_665 1_555 1_555
B1 O21 O23 62.5(4) 2_665 1_555 2_665
B1 O21 O22 141.7(6) 2_665 1_555 2_566
B1 O21 O13 31.0(4) 2_665 1_555 1_545
B1 O21 B1 79.6(7) 2_665 1_555 1_555
B1 O21 O22 117.6(5) 2_665 1_555 1_655
B1 O21 O11 121.1(6) 2_665 1_555 2_666
B1 O21 O11 145.1(5) 2_665 1_555 1_555
B1 O21 O22 82.9(6) 2_665 1_555 1_555
B1 O21 O23 28.6(5) 2_665 1_555 1_555
B1 O21 O121 78.6(5) 2_665 1_555 1_555
B1 O21 Cu1 163.9(6) 2_665 1_555 1_555
B1 O21 S2 62.3(6) 2_665 1_555 1_555
S2 O23 B1 133.3(12) 1_555 1_555 2_665
O111 O23 S2 163.2(6) 2_665 1_555 1_555
O111 O23 B1 35.3(10) 2_665 1_555 2_665
O121 O23 O111 152.2(5) 1_555 1_555 2_665
O121 O23 S2 40.4(4) 1_555 1_555 1_555
O121 O23 B1 130.2(10) 1_555 1_555 2_665
O13 O23 O121 131.1(6) 1_545 1_555 1_555
O13 O23 O111 58.7(4) 1_545 1_555 2_665
O13 O23 S2 104.7(6) 1_545 1_555 1_555
O13 O23 B1 39.9(8) 1_545 1_555 2_665
O22 O23 O13 112.6(5) 1_555 1_555 1_545
O22 O23 O121 61.8(4) 1_555 1_555 1_555
O22 O23 O111 144.3(5) 1_555 1_555 2_665
O22 O23 S2 35.1(4) 1_555 1_555 1_555
O22 O23 B1 152.4(9) 1_555 1_555 2_665
O21 O23 O22 65.6(5) 1_555 1_555 1_555
O21 O23 O13 73.4(5) 1_555 1_555 1_545
O21 O23 O121 60.0(4) 1_555 1_555 1_555
O21 O23 O111 130.0(5) 1_555 1_555 2_665
O21 O23 S2 35.8(4) 1_555 1_555 1_555
O21 O23 B1 97.5(11) 1_555 1_555 2_665
O121 O23 O21 85.6(5) 2_665 1_555 1_555
O121 O23 O22 151.0(7) 2_665 1_555 1_555
O121 O23 O13 58.8(3) 2_665 1_555 1_545
O121 O23 O121 101.4(4) 2_665 1_555 1_555
O121 O23 O111 58.9(4) 2_665 1_555 2_665
O121 O23 S2 116.6(6) 2_665 1_555 1_555
O121 O23 B1 29.2(9) 2_665 1_555 2_665
O21 O23 O121 51.6(3) 2_665 1_555 2_665
O21 O23 O21 111.8(4) 2_665 1_555 1_555
O21 O23 O22 134.8(4) 2_665 1_555 1_555
O21 O23 O13 108.9(4) 2_665 1_555 1_545
O21 O23 O121 77.8(4) 2_665 1_555 1_555
O21 O23 O111 74.5(4) 2_665 1_555 2_665
O21 O23 S2 116.7(5) 2_665 1_555 1_555
O21 O23 B1 70.7(7) 2_665 1_555 2_665
O23 O23 O21 84.2(4) 2_565 1_555 2_665
O23 O23 O121 132.0(6) 2_565 1_555 2_665
O23 O23 O21 133.8(6) 2_565 1_555 1_555
O23 O23 O22 72.6(4) 2_565 1_555 1_555
O23 O23 O13 144.2(7) 2_565 1_555 1_545
O23 O23 O121 83.6(5) 2_565 1_555 1_555
O23 O23 O111 95.6(6) 2_565 1_555 2_665
O23 O23 S2 98.1(6) 2_565 1_555 1_555
O23 O23 B1 128.5(13) 2_565 1_555 2_665
O23 O23 O23 117.3(5) 2_665 1_555 2_565
O23 O23 O21 48.2(3) 2_665 1_555 2_665
O23 O23 O121 48.6(4) 2_665 1_555 2_665
O23 O23 O21 63.6(4) 2_665 1_555 1_555
O23 O23 O22 110.4(6) 2_665 1_555 1_555
O23 O23 O13 94.8(5) 2_665 1_555 1_545
O23 O23 O121 52.7(4) 2_665 1_555 1_555
O23 O23 O111 105.0(5) 2_665 1_555 2_665
O23 O23 S2 77.4(6) 2_665 1_555 1_555
O23 O23 B1 77.6(9) 2_665 1_555 2_665
S2 O23 O23 27.4(2) 2_665 1_555 2_665
S2 O23 O23 112.8(4) 2_665 1_555 2_565
S2 O23 O21 29.3(3) 2_665 1_555 2_665
S2 O23 O121 30.0(2) 2_665 1_555 2_665
S2 O23 O21 86.7(4) 2_665 1_555 1_555
S2 O23 O22 137.0(5) 2_665 1_555 1_555
S2 O23 O13 87.9(3) 2_665 1_555 1_545
S2 O23 O121 76.1(3) 2_665 1_555 1_555
S2 O23 O111 78.7(3) 2_665 1_555 2_665
S2 O23 S2 104.8(5) 2_665 1_555 1_555
S2 O23 B1 57.6(8) 2_665 1_555 2_665
B1 O23 S2 51.2(4) 1_555 1_555 2_665
B1 O23 O23 27.3(4) 1_555 1_555 2_665
B1 O23 O23 99.2(6) 1_555 1_555 2_565
B1 O23 O21 59.8(5) 1_555 1_555 2_665
B1 O23 O121 75.9(5) 1_555 1_555 2_665
B1 O23 O21 59.9(5) 1_555 1_555 1_555
B1 O23 O22 85.9(5) 1_555 1_555 1_555
B1 O23 O13 116.3(6) 1_555 1_555 1_545
B1 O23 O121 25.5(4) 1_555 1_555 1_555
B1 O23 O111 129.7(5) 1_555 1_555 2_665
B1 O23 S2 57.4(5) 1_555 1_555 1_555
B1 O23 B1 105.0(10) 1_555 1_555 2_665
S2 O121 B1 124.1(11) 1_555 1_555 1_555
O23 O121 S2 37.5(4) 1_555 1_555 1_555
O23 O121 B1 108.6(11) 1_555 1_555 1_555
O111 O121 O23 131.3(5) 1_555 1_555 1_555
O111 O121 S2 123.8(7) 1_555 1_555 1_555
O111 O121 B1 32.9(11) 1_555 1_555 1_555
O13 O121 O111 58.0(4) 2_675 1_555 1_555
O13 O121 O23 116.9(6) 2_675 1_555 1_555
O13 O121 S2 151.7(7) 2_675 1_555 1_555
O13 O121 B1 39.3(9) 2_675 1_555 1_555
O21 O121 O13 130.7(5) 1_555 1_555 2_675
O21 O121 O111 85.2(5) 1_555 1_555 1_555
O21 O121 O23 62.4(4) 1_555 1_555 1_555
O21 O121 S2 38.6(4) 1_555 1_555 1_555
O21 O121 B1 91.9(10) 1_555 1_555 1_555
O22 O121 O21 66.0(4) 1_555 1_555 1_555
O22 O121 O13 161.6(7) 1_555 1_555 2_675
O22 O121 O111 138.9(6) 1_555 1_555 1_555
O22 O121 O23 60.3(4) 1_555 1_555 1_555
O22 O121 S2 35.2(3) 1_555 1_555 1_555
O22 O121 B1 157.8(10) 1_555 1_555 1_555
O23 O121 O22 132.2(5) 2_665 1_555 1_555
O23 O121 O21 74.3(4) 2_665 1_555 1_555
O23 O121 O13 58.8(4) 2_665 1_555 2_675
O23 O121 O111 57.1(4) 2_665 1_555 1_555
O23 O121 O23 78.6(4) 2_665 1_555 1_555
O23 O121 S2 97.1(5) 2_665 1_555 1_555
O23 O121 B1 30.3(10) 2_665 1_555 1_555
O11 O121 O23 98.7(5) 1_555 1_555 2_665
O11 O121 O22 84.3(4) 1_555 1_555 1_555
O11 O121 O21 60.6(4) 1_555 1_555 1_555
O11 O121 O13 110.1(5) 1_555 1_555 2_675
O11 O121 O111 55.5(4) 1_555 1_555 1_555
O11 O121 O23 121.2(5) 1_555 1_555 1_555
O11 O121 S2 86.4(5) 1_555 1_555 1_555
O11 O121 B1 86.6(11) 1_555 1_555 1_555
S1 O121 O11 28.9(2) 1_555 1_555 1_555
S1 O121 O23 86.8(4) 1_555 1_555 2_665
S1 O121 O22 111.6(5) 1_555 1_555 1_555
S1 O121 O21 81.8(5) 1_555 1_555 1_555
S1 O121 O13 81.5(4) 1_555 1_555 2_675
S1 O121 O111 31.8(3) 1_555 1_555 1_555
S1 O121 O23 143.7(5) 1_555 1_555 1_555
S1 O121 S2 114.0(6) 1_555 1_555 1_555
S1 O121 B1 64.7(11) 1_555 1_555 1_555
O111 O121 S1 71.1(3) 2_675 1_555 1_555
O111 O121 O11 91.2(4) 2_675 1_555 1_555
O111 O121 O23 111.0(4) 2_675 1_555 2_665
O111 O121 O22 116.6(4) 2_675 1_555 1_555
O111 O121 O21 151.7(6) 2_675 1_555 1_555
O111 O121 O13 53.9(3) 2_675 1_555 2_675
O111 O121 O111 76.1(4) 2_675 1_555 1_555
O111 O121 O23 145.2(6) 2_675 1_555 1_555
O111 O121 S2 151.8(6) 2_675 1_555 1_555
O111 O121 B1 83.8(9) 2_675 1_555 1_555
S1 O121 O111 30.0(2) 2_675 1_555 2_675
S1 O121 S1 89.4(3) 2_675 1_555 1_555
S1 O121 O11 115.6(4) 2_675 1_555 1_555
S1 O121 O23 89.2(3) 2_675 1_555 2_665
S1 O121 O22 132.5(5) 2_675 1_555 1_555
S1 O121 O21 161.6(5) 2_675 1_555 1_555
S1 O121 O13 31.2(3) 2_675 1_555 2_675
S1 O121 O111 78.9(3) 2_675 1_555 1_555
S1 O121 O23 123.0(5) 2_675 1_555 1_555
S1 O121 S2 156.0(7) 2_675 1_555 1_555
S1 O121 B1 69.6(9) 2_675 1_555 1_555
O13 O121 S1 70.7(3) 1_555 1_555 2_675
O13 O121 O111 44.8(3) 1_555 1_555 2_675
O13 O121 S1 30.5(2) 1_555 1_555 1_555
O13 O121 O11 46.4(3) 1_555 1_555 1_555
O13 O121 O23 109.9(5) 1_555 1_555 2_665
O13 O121 O22 106.2(4) 1_555 1_555 1_555
O13 O121 O21 106.9(5) 1_555 1_555 1_555
O13 O121 O13 78.1(4) 1_555 1_555 2_675
O13 O121 O111 53.4(4) 1_555 1_555 1_555
O13 O121 O23 164.8(5) 1_555 1_555 1_555
O13 O121 S2 127.5(6) 1_555 1_555 1_555
O13 O121 B1 81.4(11) 1_555 1_555 1_555
Cu1 O11 S1 129.7(6) 1_555 1_555 1_555
O13 O11 Cu1 166.9(6) 1_555 1_555 1_555
O13 O11 S1 42.3(4) 1_555 1_555 1_555
O111 O11 O13 63.8(4) 1_555 1_555 1_555
O111 O11 Cu1 103.7(4) 1_555 1_555 1_555
O111 O11 S1 37.8(4) 1_555 1_555 1_555
O12 O11 O111 59.2(4) 1_555 1_555 1_555
O12 O11 O13 64.5(4) 1_555 1_555 1_555
O12 O11 Cu1 113.4(5) 1_555 1_555 1_555
O12 O11 S1 30.6(4) 1_555 1_555 1_555
O21 O11 O12 127.5(5) 1_555 1_555 1_555
O21 O11 O111 78.9(4) 1_555 1_555 1_555
O21 O11 O13 124.9(6) 1_555 1_555 1_555
O21 O11 Cu1 44.9(3) 1_555 1_555 1_555
O21 O11 S1 116.6(6) 1_555 1_555 1_555
O21 O11 O21 87.7(4) 2_666 1_555 1_555
O21 O11 O12 88.6(5) 2_666 1_555 1_555
O21 O11 O111 121.3(5) 2_666 1_555 1_555
O21 O11 O13 145.9(6) 2_666 1_555 1_555
O21 O11 Cu1 42.9(3) 2_666 1_555 1_555
O21 O11 S1 118.2(7) 2_666 1_555 1_555
O22 O11 O21 59.4(4) 2_566 1_555 2_666
O22 O11 O21 65.6(3) 2_566 1_555 1_555
O22 O11 O12 146.5(6) 2_566 1_555 1_555
O22 O11 O111 144.5(5) 2_566 1_555 1_555
O22 O11 O13 138.6(5) 2_566 1_555 1_555
O22 O11 Cu1 50.2(3) 2_566 1_555 1_555
O22 O11 S1 177.0(4) 2_566 1_555 1_555
O121 O11 O22 101.2(5) 1_555 1_555 2_566
O121 O11 O21 139.8(5) 1_555 1_555 2_666
O121 O11 O21 52.4(4) 1_555 1_555 1_555
O121 O11 O12 110.5(4) 1_555 1_555 1_555
O121 O11 O111 53.4(4) 1_555 1_555 1_555
O121 O11 O13 72.7(5) 1_555 1_555 1_555
O121 O11 Cu1 97.1(5) 1_555 1_555 1_555
O121 O11 S1 81.8(5) 1_555 1_555 1_555
O22 O11 O121 88.8(4) 1_655 1_555 1_555
O22 O11 O22 95.8(4) 1_655 1_555 2_566
O22 O11 O21 61.5(3) 1_655 1_555 2_666
O22 O11 O21 57.7(4) 1_655 1_555 1_555
O22 O11 O12 74.8(4) 1_655 1_555 1_555
O22 O11 O111 63.2(3) 1_655 1_555 1_555
O22 O11 O13 124.3(4) 1_655 1_555 1_555
O22 O11 Cu1 45.6(2) 1_655 1_555 1_555
O22 O11 S1 84.1(4) 1_655 1_555 1_555
B1 O11 O22 70.0(5) 1_555 1_555 1_655
B1 O11 O121 27.4(5) 1_555 1_555 1_555
B1 O11 O22 121.6(6) 1_555 1_555 2_566
B1 O11 O21 130.9(6) 1_555 1_555 2_666
B1 O11 O21 59.0(5) 1_555 1_555 1_555
B1 O11 O12 86.0(5) 1_555 1_555 1_555
B1 O11 O111 26.9(5) 1_555 1_555 1_555
B1 O11 O13 70.7(5) 1_555 1_555 1_555
B1 O11 Cu1 96.4(5) 1_555 1_555 1_555
B1 O11 S1 61.2(6) 1_555 1_555 1_555
S2 O11 B1 50.2(5) 1_555 1_555 1_555
S2 O11 O22 83.6(4) 1_555 1_555 1_655
S2 O11 O121 29.9(2) 1_555 1_555 1_555
S2 O11 O22 72.5(3) 1_555 1_555 2_566
S2 O11 O21 114.3(4) 1_555 1_555 2_666
S2 O11 O21 29.5(3) 1_555 1_555 1_555
S2 O11 O12 135.8(4) 1_555 1_555 1_555
S2 O11 O111 76.7(4) 1_555 1_555 1_555
S2 O11 O13 99.8(5) 1_555 1_555 1_555
S2 O11 Cu1 72.4(3) 1_555 1_555 1_555
S2 O11 S1 110.4(6) 1_555 1_555 1_555
B1 O13 S1 129.3(9) 2_675 1_555 1_555
O111 O13 B1 36.8(10) 2_675 1_555 2_675
O111 O13 S1 124.7(6) 2_675 1_555 1_555
O11 O13 O111 127.4(6) 1_555 1_555 2_675
O11 O13 B1 158.1(11) 1_555 1_555 2_675
O11 O13 S1 37.8(3) 1_555 1_555 1_555
O23 O13 O11 164.1(5) 1_565 1_555 1_555
O23 O13 O111 59.0(4) 1_565 1_555 2_675
O23 O13 B1 36.1(8) 1_565 1_555 2_675
O23 O13 S1 155.1(6) 1_565 1_555 1_555
O121 O13 O23 62.4(4) 2_675 1_555 1_565
O121 O13 O11 133.3(5) 2_675 1_555 1_555
O121 O13 O111 60.3(4) 2_675 1_555 2_675
O121 O13 B1 34.2(8) 2_675 1_555 2_675
O121 O13 S1 96.9(5) 2_675 1_555 1_555
O111 O13 O121 75.6(4) 1_555 1_555 2_675
O111 O13 O23 135.3(5) 1_555 1_555 1_565
O111 O13 O11 60.3(4) 1_555 1_555 1_555
O111 O13 O111 88.0(5) 1_555 1_555 2_675
O111 O13 B1 99.5(9) 1_555 1_555 2_675
O111 O13 S1 36.8(4) 1_555 1_555 1_555
O12 O13 O111 57.1(4) 1_555 1_555 1_555
O12 O13 O121 83.6(4) 1_555 1_555 2_675
O12 O13 O23 127.2(5) 1_555 1_555 1_565
O12 O13 O11 60.8(4) 1_555 1_555 1_555
O12 O13 O111 135.9(5) 1_555 1_555 2_675
O12 O13 B1 117.2(9) 1_555 1_555 2_675
O12 O13 S1 30.4(4) 1_555 1_555 1_555
O12 O13 O12 149.4(5) 1_455 1_555 1_555
O12 O13 O111 122.8(5) 1_455 1_555 1_555
O12 O13 O121 127.0(5) 1_455 1_555 2_675
O12 O13 O23 76.6(4) 1_455 1_555 1_565
O12 O13 O11 91.6(4) 1_455 1_555 1_555
O12 O13 O111 70.6(4) 1_455 1_555 2_675
O12 O13 B1 93.4(9) 1_455 1_555 2_675
O12 O13 S1 128.3(5) 1_455 1_555 1_555
O21 O13 O12 104.8(4) 1_565 1_555 1_455
O21 O13 O12 81.2(5) 1_565 1_555 1_555
O21 O13 O111 132.3(5) 1_565 1_555 1_555
O21 O13 O121 78.0(4) 1_565 1_555 2_675
O21 O13 O23 54.3(4) 1_565 1_555 1_565
O21 O13 O11 120.6(6) 1_565 1_555 1_555
O21 O13 O111 111.9(4) 1_565 1_555 2_675
O21 O13 B1 78.5(10) 1_565 1_555 2_675
O21 O13 S1 110.6(6) 1_565 1_555 1_555
O121 O13 O21 178.1(5) 1_555 1_555 1_565
O121 O13 O12 73.8(4) 1_555 1_555 1_455
O121 O13 O12 100.7(4) 1_555 1_555 1_555
O121 O13 O111 49.2(4) 1_555 1_555 1_555
O121 O13 O121 101.9(4) 1_555 1_555 2_675
O121 O13 O23 123.9(6) 1_555 1_555 1_565
O121 O13 O11 60.9(4) 1_555 1_555 1_555
O121 O13 O111 66.6(4) 1_555 1_555 2_675
O121 O13 B1 100.3(10) 1_555 1_555 2_675
O121 O13 S1 71.3(5) 1_555 1_555 1_555
S2 O13 O121 148.7(5) 1_565 1_555 1_555
S2 O13 O21 29.4(3) 1_565 1_555 1_565
S2 O13 O12 83.4(3) 1_565 1_555 1_455
S2 O13 O12 109.7(5) 1_565 1_555 1_555
S2 O13 O111 149.0(4) 1_565 1_555 1_555
S2 O13 O121 75.0(4) 1_565 1_555 2_675
S2 O13 O23 27.0(3) 1_565 1_555 1_565
S2 O13 O11 142.4(5) 1_565 1_555 1_555
S2 O13 O111 86.0(4) 1_565 1_555 2_675
S2 O13 B1 59.4(9) 1_565 1_555 2_675
S2 O13 S1 139.7(6) 1_565 1_555 1_555
S1 O111 B1 127.9(10) 1_555 1_555 1_555
O13 O111 S1 129.3(6) 2_675 1_555 1_555
O13 O111 B1 42.3(8) 2_675 1_555 1_555
O23 O111 O13 62.3(4) 2_665 1_555 2_675
O23 O111 S1 149.5(5) 2_665 1_555 1_555
O23 O111 B1 36.6(9) 2_665 1_555 1_555
O121 O111 O23 64.0(4) 1_555 1_555 2_665
O121 O111 O13 61.7(4) 1_555 1_555 2_675
O121 O111 S1 95.2(5) 1_555 1_555 1_555
O121 O111 B1 32.8(8) 1_555 1_555 1_555
O12 O111 O121 129.5(5) 1_555 1_555 1_555
O12 O111 O23 153.3(5) 1_555 1_555 2_665
O12 O111 O13 142.7(5) 1_555 1_555 2_675
O12 O111 S1 34.5(4) 1_555 1_555 1_555
O12 O111 B1 162.3(9) 1_555 1_555 1_555
O11 O111 O12 61.4(4) 1_555 1_555 1_555
O11 O111 O121 71.2(4) 1_555 1_555 1_555
O11 O111 O23 115.1(4) 1_555 1_555 2_665
O11 O111 O13 128.0(5) 1_555 1_555 2_675
O11 O111 S1 34.3(3) 1_555 1_555 1_555
O11 O111 B1 101.9(8) 1_555 1_555 1_555
O13 O111 O11 55.9(3) 1_555 1_555 1_555
O13 O111 O12 62.6(4) 1_555 1_555 1_555
O13 O111 O121 77.4(4) 1_555 1_555 1_555
O13 O111 O23 140.3(6) 1_555 1_555 2_665
O13 O111 O13 92.0(5) 1_555 1_555 2_675
O13 O111 S1 37.3(4) 1_555 1_555 1_555
O13 O111 B1 104.0(10) 1_555 1_555 1_555
O22 O111 O13 121.5(5) 1_655 1_555 1_555
O22 O111 O11 68.1(4) 1_655 1_555 1_555
O22 O111 O12 77.8(4) 1_655 1_555 1_555
O22 O111 O121 100.6(4) 1_655 1_555 1_555
O22 O111 O23 76.7(4) 1_655 1_555 2_665
O22 O111 O13 139.0(5) 1_655 1_555 2_675
O22 O111 S1 86.3(5) 1_655 1_555 1_555
O22 O111 B1 102.3(10) 1_655 1_555 1_555
O12 O111 O22 108.3(4) 2_775 1_555 1_655
O12 O111 O13 122.6(4) 2_775 1_555 1_555
O12 O111 O11 167.6(6) 2_775 1_555 1_555
O12 O111 O12 106.5(4) 2_775 1_555 1_555
O12 O111 O121 121.1(5) 2_775 1_555 1_555
O12 O111 O23 74.3(4) 2_775 1_555 2_665
O12 O111 O13 62.8(4) 2_775 1_555 2_675
O12 O111 S1 135.9(5) 2_775 1_555 1_555
O12 O111 B1 90.4(8) 2_775 1_555 1_555
O121 O111 O12 72.1(3) 2_675 1_555 2_775
O121 O111 O22 150.6(5) 2_675 1_555 1_655
O121 O111 O13 50.5(3) 2_675 1_555 1_555
O121 O111 O11 105.0(4) 2_675 1_555 1_555
O121 O111 O12 74.1(4) 2_675 1_555 1_555
O121 O111 O121 103.9(4) 2_675 1_555 1_555
O121 O111 O23 129.0(5) 2_675 1_555 2_665
O121 O111 O13 68.6(4) 2_675 1_555 2_675
O121 O111 S1 75.6(4) 2_675 1_555 1_555
O121 O111 B1 107.1(10) 2_675 1_555 1_555
Cu1 O22 S2 168.0(5) 1_455 1_555 1_555
O23 O22 Cu1 141.5(6) 1_555 1_555 1_455
O23 O22 S2 34.7(4) 1_555 1_555 1_555
O121 O22 O23 57.9(4) 1_555 1_555 1_555
O121 O22 Cu1 154.3(5) 1_555 1_555 1_455
O121 O22 S2 37.5(4) 1_555 1_555 1_555
O21 O22 O121 56.4(4) 1_555 1_555 1_555
O21 O22 O23 58.2(4) 1_555 1_555 1_555
O21 O22 Cu1 142.1(5) 1_555 1_555 1_455
O21 O22 S2 29.4(4) 1_555 1_555 1_555
O21 O22 O21 150.8(6) 1_455 1_555 1_555
O21 O22 O121 135.1(5) 1_455 1_555 1_555
O21 O22 O23 102.3(5) 1_455 1_555 1_555
O21 O22 Cu1 42.7(3) 1_455 1_555 1_455
O21 O22 S2 137.0(7) 1_455 1_555 1_555
O11 O22 O21 59.4(4) 2_566 1_555 1_455
O11 O22 O21 104.7(4) 2_566 1_555 1_555
O11 O22 O121 160.7(6) 2_566 1_555 1_555
O11 O22 O23 110.9(4) 2_566 1_555 1_555
O11 O22 Cu1 44.0(2) 2_566 1_555 1_455
O11 O22 S2 124.0(5) 2_566 1_555 1_555
O111 O22 O11 125.5(5) 1_455 1_555 2_566
O111 O22 O21 70.0(4) 1_455 1_555 1_455
O111 O22 O21 129.8(4) 1_455 1_555 1_555
O111 O22 O121 73.4(3) 1_455 1_555 1_555
O111 O22 O23 97.7(4) 1_455 1_555 1_555
O111 O22 Cu1 85.2(4) 1_455 1_555 1_455
O111 O22 S2 106.1(4) 1_455 1_555 1_555
O21 O22 O111 101.4(4) 2_566 1_555 1_455
O21 O22 O11 54.8(3) 2_566 1_555 2_566
O21 O22 O21 81.9(4) 2_566 1_555 1_455
O21 O22 O21 109.8(5) 2_566 1_555 1_555
O21 O22 O121 131.0(5) 2_566 1_555 1_555
O21 O22 O23 160.7(4) 2_566 1_555 1_555
O21 O22 Cu1 39.2(3) 2_566 1_555 1_455
O21 O22 S2 138.3(8) 2_566 1_555 1_555
O11 O22 O21 54.9(3) 1_455 1_555 2_566
O11 O22 O111 48.7(3) 1_455 1_555 1_455
O11 O22 O11 84.2(4) 1_455 1_555 2_566
O11 O22 O21 54.6(4) 1_455 1_555 1_455
O11 O22 O21 153.6(5) 1_455 1_555 1_555
O11 O22 O121 114.4(4) 1_455 1_555 1_555
O11 O22 O23 142.2(6) 1_455 1_555 1_555
O11 O22 Cu1 40.2(2) 1_455 1_555 1_455
O11 O22 S2 151.8(5) 1_455 1_555 1_555
O111 O12 S1 38.0(4) 1_555 1_555 1_555
O11 O12 O111 59.4(4) 1_555 1_555 1_555
O11 O12 S1 30.6(4) 1_555 1_555 1_555
O13 O12 O11 54.7(4) 1_555 1_555 1_555
O13 O12 O111 60.3(4) 1_555 1_555 1_555
O13 O12 S1 33.7(4) 1_555 1_555 1_555
O13 O12 O13 149.4(5) 1_655 1_555 1_555
O13 O12 O11 149.7(5) 1_655 1_555 1_555
O13 O12 O111 110.4(4) 1_655 1_555 1_555
O13 O12 S1 148.3(6) 1_655 1_555 1_555
O111 O12 O13 46.6(3) 2_775 1_555 1_655
O111 O12 O13 105.0(4) 2_775 1_555 1_555
O111 O12 O11 132.8(6) 2_775 1_555 1_555
O111 O12 O111 73.5(4) 2_775 1_555 1_555
O111 O12 S1 107.5(5) 2_775 1_555 1_555
O111 B1 O121 114.3(15) 1_555 1_555 1_555
O23 B1 O111 108.1(16) 2_665 1_555 1_555
O23 B1 O121 120.5(16) 2_665 1_555 1_555
O13 B1 O23 104.1(12) 2_675 1_555 2_665
O13 B1 O111 100.9(13) 2_675 1_555 1_555
O13 B1 O121 106.5(14) 2_675 1_555 1_555
S2 B1 O13 130.5(13) 1_555 1_555 2_675
S2 B1 O23 94.4(10) 1_555 1_555 2_665
S2 B1 O111 116.3(11) 1_555 1_555 1_555
S2 B1 O121 29.5(6) 1_555 1_555 1_555
S2 B1 S2 89.9(7) 2_665 1_555 1_555
S2 B1 O13 89.9(10) 2_665 1_555 2_675
S2 B1 O23 23.4(7) 2_665 1_555 2_665
S2 B1 O111 129.9(12) 2_665 1_555 1_555
S2 B1 O121 108.8(14) 2_665 1_555 1_555
S1 B1 S2 151.6(9) 1_555 1_555 2_665
S1 B1 S2 93.6(6) 1_555 1_555 1_555
S1 B1 O13 108.7(12) 1_555 1_555 2_675
S1 B1 O23 128.2(14) 1_555 1_555 2_665
S1 B1 O111 27.5(6) 1_555 1_555 1_555
S1 B1 O121 86.9(11) 1_555 1_555 1_555
O21 B1 S1 79.9(6) 1_555 1_555 1_555
O21 B1 S2 88.4(6) 1_555 1_555 2_665
O21 B1 S2 32.5(3) 1_555 1_555 1_555
O21 B1 O13 162.9(14) 1_555 1_555 2_675
O21 B1 O23 80.3(8) 1_555 1_555 2_665
O21 B1 O111 93.2(10) 1_555 1_555 1_555
O21 B1 O121 58.2(7) 1_555 1_555 1_555
S1 B1 O21 141.1(8) 2_675 1_555 1_555
S1 B1 S1 98.9(7) 2_675 1_555 1_555
S1 B1 S2 106.3(7) 2_675 1_555 2_665
S1 B1 S2 110.1(7) 2_675 1_555 1_555
S1 B1 O13 25.3(5) 2_675 1_555 2_675
S1 B1 O23 125.5(12) 2_675 1_555 2_665
S1 B1 O111 103.2(11) 2_675 1_555 1_555
S1 B1 O121 82.9(10) 2_675 1_555 1_555
O21 B1 S1 79.6(6) 2_665 1_555 2_675
O21 B1 O21 100.4(7) 2_665 1_555 1_555
O21 B1 S1 177.8(9) 2_665 1_555 1_555
O21 B1 S2 30.5(3) 2_665 1_555 2_665
O21 B1 S2 85.5(7) 2_665 1_555 1_555
O21 B1 O13 70.5(9) 2_665 1_555 2_675
O21 B1 O23 53.9(9) 2_665 1_555 2_665
O21 B1 O111 154.3(11) 2_665 1_555 1_555
O21 B1 O121 91.4(13) 2_665 1_555 1_555
O11 B1 O21 151.3(8) 1_555 1_555 2_665
O11 B1 S1 112.9(7) 1_555 1_555 2_675
O11 B1 O21 53.3(4) 1_555 1_555 1_555
O11 B1 S1 28.2(3) 1_555 1_555 1_555
O11 B1 S2 139.0(7) 1_555 1_555 2_665
O11 B1 S2 66.1(4) 1_555 1_555 1_555
O11 B1 O13 131.1(12) 1_555 1_555 2_675
O11 B1 O23 121.6(11) 1_555 1_555 2_665
O11 B1 O111 51.2(7) 1_555 1_555 1_555
O11 B1 O121 66.0(9) 1_555 1_555 1_555
O23 B1 O11 93.6(5) 1_555 1_555 1_555
O23 B1 O21 57.8(5) 1_555 1_555 2_665
O23 B1 S1 105.2(8) 1_555 1_555 2_675
O23 B1 O21 48.8(4) 1_555 1_555 1_555
O23 B1 S1 121.5(6) 1_555 1_555 1_555
O23 B1 S2 64.3(5) 1_555 1_555 2_665
O23 B1 S2 28.0(3) 1_555 1_555 1_555
O23 B1 O13 115.7(13) 1_555 1_555 2_675
O23 B1 O23 75.0(10) 1_555 1_555 2_665
O23 B1 O111 141.6(11) 1_555 1_555 1_555
O23 B1 O121 45.9(9) 1_555 1_555 1_555

loop_
_geom_bond_atom_site_label_1
_geom_bond_atom_site_label_2
_geom_bond_distance
_geom_bond_site_symmetry_1
_geom_bond_site_symmetry_2
Cu1 O21 1.886(11) 1_555 1_555
Cu1 O21 1.886(11) 1_555 2_666
Cu1 O11 1.964(9) 1_555 1_555
Cu1 O11 1.964(9) 1_555 2_666
Cu1 O22 2.173(10) 1_555 2_566
Cu1 O22 2.173(10) 1_555 1_655
Cu1 S1 3.103(5) 1_555 1_555
Cu1 S1 3.103(5) 1_555 2_666
Cu1 S2 3.165(6) 1_555 1_555
Cu1 S2 3.165(6) 1_555 2_666
S2 O23 1.474(13) 1_555 1_555
S2 O22 1.490(12) 1_555 1_555
S2 O21 1.552(13) 1_555 1_555
S2 O121 1.572(10) 1_555 1_555
S2 B1 2.646(19) 1_555 1_555
S2 B1 2.70(2) 1_555 2_665
S2 O23 3.124(9) 1_555 2_665
S2 O13 3.140(12) 1_555 1_545
S2 O11 3.146(14) 1_555 1_555
S2 Cu1 3.165(6) 1_555 1_555
S1 O11 1.457(9) 1_555 1_555
S1 O12 1.457(13) 1_555 1_555
S1 O111 1.582(11) 1_555 1_555
S1 O13 1.600(11) 1_555 1_555
S1 B1 2.71(3) 1_555 1_555
S1 B1 2.89(2) 1_555 2_675
S1 O121 2.987(14) 1_555 1_555
S1 O121 3.063(10) 1_555 2_675
S1 Cu1 3.103(5) 1_555 1_555
O21 S2 1.552(13) 1_555 1_555
O21 Cu1 1.886(11) 1_555 1_555
O21 O121 2.431(13) 1_555 1_555
O21 O23 2.487(17) 1_555 1_555
O21 O22 2.666(17) 1_555 1_555
O21 O11 2.673(15) 1_555 1_555
O21 O11 2.772(14) 1_555 2_666
O21 O22 2.773(17) 1_555 1_655
O21 B1 2.858(19) 1_555 1_555
O21 O13 2.934(16) 1_555 1_545
O21 O22 2.978(13) 1_555 2_566
O21 O23 2.985(11) 1_555 2_665
O21 B1 3.05(3) 1_555 2_665
O23 B1 1.47(2) 1_555 2_665
O23 S2 1.474(13) 1_555 1_555
O23 O111 2.346(16) 1_555 2_665
O23 O121 2.370(15) 1_555 1_555
O23 O13 2.424(13) 1_555 1_545
O23 O22 2.430(13) 1_555 1_555
O23 O21 2.487(17) 1_555 1_555
O23 O121 2.513(13) 1_555 2_665
O23 O21 2.985(11) 1_555 2_665
O23 O23 3.07(2) 1_555 2_565
O23 O23 3.095(17) 1_555 2_665
O23 S2 3.124(9) 1_555 2_665
O23 B1 3.13(2) 1_555 1_555
O121 B1 1.42(2) 1_555 1_555
O121 S2 1.572(10) 1_555 1_555
O121 O23 2.370(15) 1_555 1_555
O121 O111 2.394(15) 1_555 1_555
O121 O13 2.426(11) 1_555 2_675
O121 O21 2.431(13) 1_555 1_555
O121 O22 2.467(13) 1_555 1_555
O121 O23 2.513(13) 1_555 2_665
O121 O11 2.825(17) 1_555 1_555
O121 S1 2.987(14) 1_555 1_555
O121 O111 3.044(13) 1_555 2_675
O121 S1 3.063(10) 1_555 2_675
O121 O13 3.088(16) 1_555 1_555
O11 S1 1.457(9) 1_555 1_555
O11 Cu1 1.964(9) 1_555 1_555
O11 O13 2.343(12) 1_555 1_555
O11 O111 2.458(12) 1_555 1_555
O11 O12 2.507(14) 1_555 1_555
O11 O21 2.673(15) 1_555 1_555
O11 O21 2.772(14) 1_555 2_666
O11 O22 2.820(11) 1_555 2_566
O11 O121 2.825(17) 1_555 1_555
O11 O22 3.033(14) 1_555 1_655
O11 B1 3.09(2) 1_555 1_555
O11 S2 3.146(14) 1_555 1_555
O13 S1 1.600(11) 1_555 1_555
O13 B1 1.60(2) 1_555 2_675
O13 O111 2.339(16) 1_555 2_675
O13 O11 2.343(12) 1_555 1_555
O13 O23 2.424(13) 1_555 1_565
O13 O121 2.426(11) 1_555 2_675
O13 O111 2.539(13) 1_555 1_555
O13 O12 2.593(15) 1_555 1_555
O13 O12 2.864(13) 1_555 1_455
O13 O21 2.934(16) 1_555 1_565
O13 O121 3.088(16) 1_555 1_555
O13 S2 3.140(12) 1_555 1_565
O111 B1 1.43(3) 1_555 1_555
O111 S1 1.582(11) 1_555 1_555
O111 O13 2.339(16) 1_555 2_675
O111 O23 2.346(16) 1_555 2_665
O111 O121 2.394(15) 1_555 1_555
O111 O12 2.453(17) 1_555 1_555
O111 O11 2.458(12) 1_555 1_555
O111 O13 2.539(13) 1_555 1_555
O111 O22 2.918(13) 1_555 1_655
O111 O12 3.036(11) 1_555 2_775
O111 O121 3.044(13) 1_555 2_675
O22 S2 1.490(12) 1_555 1_555
O22 Cu1 2.173(10) 1_555 1_455
O22 O23 2.430(13) 1_555 1_555
O22 O121 2.467(13) 1_555 1_555
O22 O21 2.666(17) 1_555 1_555
O22 O21 2.773(17) 1_555 1_455
O22 O11 2.820(11) 1_555 2_566
O22 O111 2.918(13) 1_555 1_455
O22 O21 2.978(13) 1_555 2_566
O22 O11 3.033(14) 1_555 1_455
O12 S1 1.457(13) 1_555 1_555
O12 O111 2.453(17) 1_555 1_555
O12 O11 2.507(14) 1_555 1_555
O12 O13 2.593(15) 1_555 1_555
O12 O13 2.864(13) 1_555 1_655
O12 O111 3.036(11) 1_555 2_775
B1 O121 1.42(2) 1_555 1_555
B1 O111 1.43(3) 1_555 1_555
B1 O23 1.47(2) 1_555 2_665
B1 O13 1.60(2) 1_555 2_675
B1 S2 2.646(19) 1_555 1_555
B1 S2 2.70(2) 1_555 2_665
B1 S1 2.71(3) 1_555 1_555
B1 O21 2.858(19) 1_555 1_555
B1 S1 2.89(2) 1_555 2_675
B1 O21 3.05(3) 1_555 2_665
B1 O11 3.09(2) 1_555 1_555
B1 O23 3.13(2) 1_555 1_555
